data_7245403
loop_
_publ_author_name
'Zhang, Bing-Wen'
'Jiang, Li'
'Li, Zhuang'
'Gao, Xue-Hui'
'Cao, Fei'
'Lu, Xin-hua'
'Shen, Wen-Bin'
'Zhang, Xue-Xia'
'Kong, Fan-Dong'
'Luo, Du-Qiang'

_publ_section_title
;
 Carotane sesquiterpenoids A--G from the desert endophytic fungus Fusarium
 sp. HM 166
;
_journal_issue 38
_journal_name_full 'RSC Advances'
_journal_page_first 24590
_journal_page_last 24595
_journal_paper_doi 10.1039/D2RA02762C
_journal_volume 12
_journal_year 2022
_chemical_absolute_configuration rm
_chemical_formula_sum 'C16 H30 O3'
_chemical_formula_weight 270.40
_space_group_crystal_system orthorhombic
_space_group_IT_number 19
_space_group_name_Hall 'P 2ac 2ab'
_space_group_name_H-M_alt 'P 21 21 21'
_atom_sites_solution_hydrogens geom
_audit_creation_method SHELXL-2018/3
_audit_update_record
;
2021-04-29 deposited with the CCDC.	2022-08-09 downloaded from the CCDC.
;
_cell_angle_alpha 90
_cell_angle_beta 90
_cell_angle_gamma 90
_cell_formula_units_Z 4
_cell_length_a 6.42709(19)
_cell_length_b 8.2638(2)
_cell_length_c 30.7804(11)
_cell_measurement_reflns_used 3485
_cell_measurement_temperature 293(2)
_cell_measurement_theta_max 70.9100
_cell_measurement_theta_min 6.8780
_cell_volume 1634.81(9)
_computing_cell_refinement 'CrysAlisPro 1.171.40.53 (Rigaku OD, 2019)'
_computing_data_collection 'CrysAlisPro 1.171.40.53 (Rigaku OD, 2019)'
_computing_data_reduction 'CrysAlisPro 1.171.40.53 (Rigaku OD, 2019)'
_computing_structure_refinement 'SHELXL-2018/3 (Sheldrick, 2018)'
_computing_structure_solution 'SHELXL-2018/3 (Sheldrick, 2018)'
_diffrn_ambient_temperature 293(2)
_diffrn_measured_fraction_theta_full 0.998
_diffrn_measured_fraction_theta_max 0.998
_diffrn_measurement_device_type 'Xcalibur, Eos, Gemini'
_diffrn_radiation_type CuK\a
_diffrn_radiation_wavelength 1.54184
_diffrn_reflns_av_R_equivalents 0.0169
_diffrn_reflns_av_unetI/netI 0.0229
_diffrn_reflns_Laue_measured_fraction_full 0.998
_diffrn_reflns_Laue_measured_fraction_max 0.998
_diffrn_reflns_limit_h_max 7
_diffrn_reflns_limit_h_min -7
_diffrn_reflns_limit_k_max 7
_diffrn_reflns_limit_k_min -9
_diffrn_reflns_limit_l_max 36
_diffrn_reflns_limit_l_min -27
_diffrn_reflns_number 5857
_diffrn_reflns_point_group_measured_fraction_full 0.994
_diffrn_reflns_point_group_measured_fraction_max 0.994
_diffrn_reflns_theta_full 67.227
_diffrn_reflns_theta_max 67.227
_diffrn_reflns_theta_min 5.543
_diffrn_source 'fine-focus sealed X-ray tube'
_exptl_absorpt_coefficient_mu 0.580
_exptl_absorpt_correction_T_max 1.00000
_exptl_absorpt_correction_T_min 0.87293
_exptl_absorpt_correction_type multi-scan
_exptl_absorpt_process_details sadabs
_exptl_crystal_colour white
_exptl_crystal_density_diffrn 1.099
_exptl_crystal_description block
_exptl_crystal_F_000 600
_exptl_crystal_size_max 0.130
_exptl_crystal_size_mid 0.120
_exptl_crystal_size_min 0.110
_refine_diff_density_max 0.193
_refine_diff_density_min -0.190
_refine_diff_density_rms 0.034
_refine_ls_abs_structure_details
;
 Flack x determined using 1062 quotients [(I+)-(I-)]/[(I+)+(I-)]
 (Parsons, Flack and Wagner, Acta Cryst. B69 (2013) 249-259).
;
_refine_ls_abs_structure_Flack -0.16(11)
_refine_ls_extinction_method none
_refine_ls_goodness_of_fit_ref 1.038
_refine_ls_hydrogen_treatment constr
_refine_ls_matrix_type full
_refine_ls_number_parameters 180
_refine_ls_number_reflns 2921
_refine_ls_number_restraints 0
_refine_ls_restrained_S_all 1.038
_refine_ls_R_factor_all 0.0444
_refine_ls_R_factor_gt 0.0427
_refine_ls_shift/su_max 0.000
_refine_ls_shift/su_mean 0.000
_refine_ls_structure_factor_coef Fsqd
_refine_ls_weighting_details 'w=1/[\s^2^(Fo^2^)+(0.0641P)^2^+0.2502P] where P=(Fo^2^+2Fc^2^)/3'
_refine_ls_weighting_scheme calc
_refine_ls_wR_factor_gt 0.1116
_refine_ls_wR_factor_ref 0.1133
_reflns_Friedel_coverage 0.684
_reflns_Friedel_fraction_full 0.988
_reflns_Friedel_fraction_max 0.988
_reflns_number_gt 2784
_reflns_number_total 2921
_reflns_threshold_expression 'I > 2\s(I)'
_cod_data_source_file d2ra02762c2.cif
_cod_data_source_block exp_11738
_cod_database_code 7245403
_shelx_shelxl_version_number 2018/3
_shelx_space_group_comment
;
The symmetry employed for this shelxl refinement is uniquely defined
by the following loop, which should always be used as a source of
symmetry information in preference to the above space-group names.
They are only intended as comments.
;
_shelx_estimated_absorpt_t_min 0.928
_shelx_estimated_absorpt_t_max 0.939

loop_
_space_group_symop_operation_xyz
'x, y, z'
'-x+1/2, -y, z+1/2'
'-x, y+1/2, -z+1/2'
'x+1/2, -y+1/2, -z'

loop_
_atom_site_label
_atom_site_type_symbol
_atom_site_fract_x
_atom_site_fract_y
_atom_site_fract_z
_atom_site_U_iso_or_equiv
_atom_site_adp_type
_atom_site_occupancy
_atom_site_site_symmetry_order
_atom_site_calc_flag
_atom_site_refinement_flags_posn
_atom_site_refinement_flags_adp
_atom_site_refinement_flags_occupancy
_atom_site_disorder_assembly
_atom_site_disorder_group
O1 O 0.6561(3) -0.1563(2) 0.09873(6) 0.0492(4) Uani 1 1 d . . . . .
H1 H 0.532901 -0.158858 0.105584 0.074 Uiso 1 1 calc R U . . .
O2 O 0.9339(3) 0.6404(2) 0.13606(8) 0.0667(6) Uani 1 1 d . . . . .
H2 H 0.834883 0.683733 0.123927 0.100 Uiso 1 1 calc R U . . .
O3 O 0.2895(4) 0.8119(4) 0.14105(8) 0.0862(8) Uani 1 1 d . . . . .
H3 H 0.193321 0.747479 0.138458 0.129 Uiso 1 1 calc R U . . .
C1 C 0.8744(4) 0.4822(3) 0.15058(9) 0.0468(6) Uani 1 1 d . . . . .
H1A H 0.740725 0.490647 0.165713 0.056 Uiso 1 1 calc R U . . .
C2 C 1.0384(5) 0.4338(3) 0.18307(9) 0.0559(7) Uani 1 1 d . . . . .
H2A H 1.145616 0.507688 0.187352 0.067 Uiso 1 1 calc R U . . .
C3 C 1.0485(5) 0.3002(3) 0.20610(8) 0.0524(6) Uani 1 1 d . . . . .
C4 C 0.8867(5) 0.1687(4) 0.20338(8) 0.0585(7) Uani 1 1 d . . . . .
H4A H 0.754718 0.212442 0.213143 0.070 Uiso 1 1 calc R U . . .
H4B H 0.925235 0.082671 0.223267 0.070 Uiso 1 1 calc R U . . .
C5 C 0.8563(5) 0.0954(3) 0.15802(7) 0.0467(6) Uani 1 1 d . . . . .
H5A H 0.991516 0.072213 0.145472 0.056 Uiso 1 1 calc R U . . .
H5B H 0.781778 -0.006169 0.160728 0.056 Uiso 1 1 calc R U . . .
C6 C 0.7368(3) 0.2065(3) 0.12754(7) 0.0349(5) Uani 1 1 d . . . . .
H6 H 0.622056 0.246803 0.145502 0.042 Uiso 1 1 calc R U . . .
C7 C 0.6247(4) 0.1343(3) 0.08654(7) 0.0372(5) Uani 1 1 d . . . . .
H7 H 0.478571 0.121973 0.094990 0.045 Uiso 1 1 calc R U . . .
C8 C 0.6278(4) 0.2747(3) 0.05314(8) 0.0467(6) Uani 1 1 d . . . . .
H8A H 0.726624 0.252441 0.030084 0.056 Uiso 1 1 calc R U . . .
H8B H 0.491102 0.289520 0.040377 0.056 Uiso 1 1 calc R U . . .
C9 C 0.6924(4) 0.4253(3) 0.07855(8) 0.0458(6) Uani 1 1 d . . . . .
H9A H 0.573205 0.474355 0.092675 0.055 Uiso 1 1 calc R U . . .
H9B H 0.756407 0.504453 0.059507 0.055 Uiso 1 1 calc R U . . .
C10 C 0.8492(3) 0.3633(3) 0.11226(7) 0.0380(5) Uani 1 1 d . . . . .
C11 C 1.2255(6) 0.2705(4) 0.23725(11) 0.0746(10) Uani 1 1 d . . . . .
H11A H 1.318774 0.361185 0.236749 0.112 Uiso 1 1 calc R U . . .
H11B H 1.299149 0.174453 0.228760 0.112 Uiso 1 1 calc R U . . .
H11C H 1.171342 0.256784 0.266086 0.112 Uiso 1 1 calc R U . . .
C12 C 0.6887(4) -0.0307(3) 0.06710(7) 0.0425(5) Uani 1 1 d . . . . .
C13 C 0.5477(6) -0.0677(4) 0.02811(10) 0.0693(9) Uani 1 1 d . . . . .
H13A H 0.571929 -0.176469 0.018418 0.104 Uiso 1 1 calc R U . . .
H13B H 0.578140 0.006417 0.004949 0.104 Uiso 1 1 calc R U . . .
H13C H 0.404671 -0.056091 0.036577 0.104 Uiso 1 1 calc R U . . .
C14 C 0.9159(5) -0.0478(3) 0.05395(9) 0.0551(7) Uani 1 1 d . . . . .
H14A H 1.003200 -0.024253 0.078453 0.083 Uiso 1 1 calc R U . . .
H14B H 0.946296 0.026521 0.030840 0.083 Uiso 1 1 calc R U . . .
H14C H 0.941412 -0.156426 0.044273 0.083 Uiso 1 1 calc R U . . .
C15 C 1.0618(4) 0.3355(4) 0.09115(9) 0.0526(6) Uani 1 1 d . . . . .
H15A H 1.122619 0.437895 0.083664 0.079 Uiso 1 1 calc R U . . .
H15B H 1.044975 0.271460 0.065375 0.079 Uiso 1 1 calc R U . . .
H15C H 1.151099 0.279799 0.111178 0.079 Uiso 1 1 calc R U . . .
C16 C 0.3357(6) 0.8315(5) 0.18436(12) 0.0863(11) Uani 1 1 d . . . . .
H16A H 0.419416 0.926681 0.188100 0.129 Uiso 1 1 calc R U . . .
H16B H 0.410857 0.738656 0.194621 0.129 Uiso 1 1 calc R U . . .
H16C H 0.209002 0.842793 0.200605 0.129 Uiso 1 1 calc R U . . .

loop_
_atom_site_aniso_label
_atom_site_aniso_U_11
_atom_site_aniso_U_22
_atom_site_aniso_U_33
_atom_site_aniso_U_23
_atom_site_aniso_U_13
_atom_site_aniso_U_12
O1 0.0532(9) 0.0346(8) 0.0600(10) 0.0029(8) -0.0049(8) 0.0007(8)
O2 0.0656(12) 0.0319(8) 0.1027(16) 0.0103(10) -0.0364(12) -0.0048(9)
O3 0.0600(13) 0.124(2) 0.0747(14) 0.0177(15) -0.0041(11) -0.0283(14)
C1 0.0510(13) 0.0302(10) 0.0591(15) -0.0008(10) -0.0113(12) 0.0012(10)
C2 0.0641(16) 0.0393(13) 0.0643(16) -0.0073(12) -0.0213(14) -0.0014(12)
C3 0.0680(16) 0.0465(13) 0.0427(12) -0.0087(11) -0.0159(12) 0.0078(13)
C4 0.0773(19) 0.0615(16) 0.0367(12) 0.0075(12) -0.0097(12) -0.0071(14)
C5 0.0651(15) 0.0352(11) 0.0398(12) 0.0070(9) -0.0131(12) -0.0056(11)
C6 0.0400(11) 0.0319(10) 0.0327(10) -0.0006(9) -0.0001(9) 0.0006(9)
C7 0.0383(10) 0.0368(11) 0.0367(11) 0.0023(9) -0.0054(9) 0.0038(9)
C8 0.0568(14) 0.0422(12) 0.0411(12) 0.0067(10) -0.0140(11) 0.0051(11)
C9 0.0513(14) 0.0346(11) 0.0515(13) 0.0104(10) -0.0088(11) 0.0032(10)
C10 0.0382(10) 0.0332(10) 0.0426(12) 0.0069(9) -0.0037(9) 0.0019(10)
C11 0.095(2) 0.0580(17) 0.0713(19) -0.0067(15) -0.0400(19) 0.0057(17)
C12 0.0544(14) 0.0355(11) 0.0378(11) -0.0029(9) -0.0068(10) 0.0015(10)
C13 0.093(2) 0.0565(17) 0.0582(16) -0.0144(14) -0.0284(17) 0.0029(17)
C14 0.0673(17) 0.0495(14) 0.0484(14) -0.0065(12) 0.0104(13) 0.0120(13)
C15 0.0458(12) 0.0572(16) 0.0547(14) 0.0103(12) 0.0038(11) -0.0019(12)
C16 0.079(2) 0.094(3) 0.085(2) -0.006(2) -0.005(2) -0.025(2)

loop_
_atom_type_symbol
_atom_type_description
_atom_type_scat_dispersion_real
_atom_type_scat_dispersion_imag
_atom_type_scat_source
C C 0.0181 0.0091 'International Tables Vol C Tables 4.2.6.8 and 6.1.1.4'
H H 0.0000 0.0000 'International Tables Vol C Tables 4.2.6.8 and 6.1.1.4'
O O 0.0492 0.0322 'International Tables Vol C Tables 4.2.6.8 and 6.1.1.4'

loop_
_geom_angle_atom_site_label_1
_geom_angle_atom_site_label_2
_geom_angle_atom_site_label_3
_geom_angle
_geom_angle_site_symmetry_1
_geom_angle_site_symmetry_3
_geom_angle_publ_flag
O2 C1 C2 105.2(2) . . ?
O2 C1 C10 111.7(2) . . ?
C2 C1 C10 114.3(2) . . ?
C3 C2 C1 128.0(3) . . ?
C2 C3 C4 122.8(3) . . ?
C2 C3 C11 121.2(3) . . ?
C4 C3 C11 116.0(2) . . ?
C3 C4 C5 115.0(2) . . ?
C6 C5 C4 112.8(2) . . ?
C5 C6 C10 117.04(19) . . ?
C5 C6 C7 119.85(18) . . ?
C10 C6 C7 106.64(17) . . ?
C12 C7 C8 113.60(19) . . ?
C12 C7 C6 121.63(19) . . ?
C8 C7 C6 104.04(17) . . ?
C9 C8 C7 105.86(18) . . ?
C8 C9 C10 104.68(18) . . ?
C15 C10 C9 110.45(19) . . ?
C15 C10 C1 109.0(2) . . ?
C9 C10 C1 111.93(19) . . ?
C15 C10 C6 114.7(2) . . ?
C9 C10 C6 100.20(18) . . ?
C1 C10 C6 110.34(18) . . ?
O1 C12 C14 104.6(2) . . ?
O1 C12 C13 107.5(2) . . ?
C14 C12 C13 109.9(2) . . ?
O1 C12 C7 109.63(18) . . ?
C14 C12 C7 116.1(2) . . ?
C13 C12 C7 108.7(2) . . ?

loop_
_geom_bond_atom_site_label_1
_geom_bond_atom_site_label_2
_geom_bond_distance
_geom_bond_site_symmetry_2
_geom_bond_publ_flag
O1 C12 1.438(3) . ?
O2 C1 1.434(3) . ?
O3 C16 1.375(4) . ?
C1 C2 1.507(4) . ?
C1 C10 1.543(3) . ?
C2 C3 1.314(4) . ?
C3 C4 1.506(4) . ?
C3 C11 1.508(4) . ?
C4 C5 1.535(3) . ?
C5 C6 1.521(3) . ?
C6 C10 1.556(3) . ?
C6 C7 1.571(3) . ?
C7 C12 1.545(3) . ?
C7 C8 1.551(3) . ?
C8 C9 1.527(3) . ?
C9 C10 1.534(3) . ?
C10 C15 1.530(3) . ?
C12 C14 1.522(4) . ?
C12 C13 1.535(4) . ?
